data_7030095
loop_
_publ_author_name
'Xu, Chen'
'Li, Hong-Mei'
'Xiao, Zhi-Qiang'
'Wang, Zhi-Qiang'
'Tang, Si-Fu'
'Ji, Bao-Ming'
'Hao, Xin-Qi'
'Song, Mao-Ping'

_publ_section_title
;
 Cyclometalated Pd(ii) and Ir(iii) 2-(4-bromophenyl)pyridine complexes
 with N-heterocyclic carbenes (NHCs) and acetylacetonate (acac):
 synthesis, structures, luminescent properties and application in one-pot
 oxidation/Suzuki coupling of aryl chlorides containing hydroxymethyl.
;
_journal_issue 26
_journal_name_full 'Dalton transactions (Cambridge, England : 2003)'
_journal_page_first 10235
_journal_page_last 10247
_journal_paper_doi 10.1039/c4dt00833b
_journal_volume 43
_journal_year 2014
_chemical_formula_sum 'C22.5 H15 Br2 Cl2 Ir N2'
_chemical_formula_weight 736.28
_chemical_name_systematic
;

 ?

;
_space_group_IT_number 110
_symmetry_cell_setting tetragonal
_symmetry_space_group_name_Hall 'I 4bw -2c'
_symmetry_space_group_name_H-M 'I 41 c d'
_atom_sites_solution_hydrogens geom
_atom_sites_solution_primary direct
_atom_sites_solution_secondary difmap
_audit_creation_method SHELXL-97
_cell_angle_alpha 90.00
_cell_angle_beta 90.00
_cell_angle_gamma 90.00
_cell_formula_units_Z 16
_cell_length_a 16.6765(14)
_cell_length_b 16.6765(14)
_cell_length_c 32.620(6)
_cell_measurement_reflns_used 8629
_cell_measurement_temperature 296(2)
_cell_measurement_theta_max 25.83
_cell_measurement_theta_min 2.44
_cell_volume 9072(2)
_computing_cell_refinement 'Bruker SMART'
_computing_data_collection 'Bruker SMART'
_computing_data_reduction 'Bruker SAINT'
_computing_molecular_graphics 'Bruker SHELXTL'
_computing_publication_material 'Bruker SHELXTL'
_computing_structure_refinement 'SHELXL-97 (Sheldrick, 1997)'
_computing_structure_solution 'SHELXS-97 (Sheldrick, 1990)'
_diffrn_ambient_temperature 296(2)
_diffrn_measured_fraction_theta_full 1.000
_diffrn_measured_fraction_theta_max 1.000
_diffrn_measurement_device_type 'CCD area detector'
_diffrn_measurement_method 'phi and omega scans'
_diffrn_radiation_monochromator graphite
_diffrn_radiation_source 'fine-focus sealed tube'
_diffrn_radiation_type MoK\a
_diffrn_radiation_wavelength 0.71073
_diffrn_reflns_av_R_equivalents 0.1112
_diffrn_reflns_av_sigmaI/netI 0.0520
_diffrn_reflns_limit_h_max 20
_diffrn_reflns_limit_h_min -20
_diffrn_reflns_limit_k_max 20
_diffrn_reflns_limit_k_min -20
_diffrn_reflns_limit_l_max 39
_diffrn_reflns_limit_l_min -39
_diffrn_reflns_number 32512
_diffrn_reflns_theta_full 25.50
_diffrn_reflns_theta_max 25.50
_diffrn_reflns_theta_min 2.44
_diffrn_standards_number 0
_exptl_absorpt_coefficient_mu 9.659
_exptl_absorpt_correction_T_max 0.2362
_exptl_absorpt_correction_T_min 0.1481
_exptl_absorpt_correction_type multi-scan
_exptl_absorpt_process_details sadabs
_exptl_crystal_colour blue
_exptl_crystal_density_diffrn 2.156
_exptl_crystal_density_method 'not measured'
_exptl_crystal_description block
_exptl_crystal_F_000 5520
_exptl_crystal_size_max 0.32
_exptl_crystal_size_mid 0.25
_exptl_crystal_size_min 0.21
_refine_diff_density_max 1.195
_refine_diff_density_min -0.902
_refine_diff_density_rms 0.148
_refine_ls_abs_structure_details 'Flack H D (1983), Acta Cryst. A39, 876-881'
_refine_ls_abs_structure_Flack -0.038(17)
_refine_ls_extinction_method none
_refine_ls_goodness_of_fit_ref 1.001
_refine_ls_hydrogen_treatment constr
_refine_ls_matrix_type full
_refine_ls_number_parameters 281
_refine_ls_number_reflns 4222
_refine_ls_number_restraints 25
_refine_ls_restrained_S_all 1.001
_refine_ls_R_factor_all 0.0545
_refine_ls_R_factor_gt 0.0444
_refine_ls_shift/su_max 0.004
_refine_ls_shift/su_mean 0.000
_refine_ls_structure_factor_coef Fsqd
_refine_ls_weighting_details 'calc w=1/[\s^2^(Fo^2^)+(0.0738P)^2^+0.0000P] where P=(Fo^2^+2Fc^2^)/3'
_refine_ls_weighting_scheme calc
_refine_ls_wR_factor_gt 0.1087
_refine_ls_wR_factor_ref 0.1135
_reflns_number_gt 3495
_reflns_number_total 4222
_reflns_threshold_expression >2sigma(I)
_cod_data_source_file c4dt00833b1.cif
_cod_data_source_block bb
_cod_depositor_comments
;
The following automatic conversions were performed:

'_symmetry_cell_setting' value 'Tetragonal' changed to 'tetragonal'
according to
/usr/data/users/saulius/crontab/automatic-downloads/rss-feeds/RSC/lib/dictionaries/cif_core.dic
dictionary named 'cif_core.dic' version 2.4.2 from 2011-04-26.

Automatic conversion script
Id: cif_fix_values 2281 2013-09-26 08:29:07Z andrius 

 Adding full bibliography for 7030091--7030097.cif.
;
_cod_original_cell_volume 9071.9(19)
_cod_original_sg_symbol_H-M I4(1)cd
_cod_original_formula_sum 'C22.50 H15 Br2 Cl2 Ir N2'
_cod_database_code 7030095

loop_
_symmetry_equiv_pos_as_xyz
'x, y, z'
'-x+1/2, -y+1/2, z+1/2'
'-y, x+1/2, z+1/4'
'y+1/2, -x, z+3/4'
'x, -y, z+1/2'
'-x+1/2, y+1/2, z'
'-y, -x+1/2, z+3/4'
'y+1/2, x, z+1/4'
'x+1/2, y+1/2, z+1/2'
'-x+1, -y+1, z+1'
'-y+1/2, x+1, z+3/4'
'y+1, -x+1/2, z+5/4'
'x+1/2, -y+1/2, z+1'
'-x+1, y+1, z+1/2'
'-y+1/2, -x+1, z+5/4'
'y+1, x+1/2, z+3/4'

loop_
_atom_site_label
_atom_site_type_symbol
_atom_site_fract_x
_atom_site_fract_y
_atom_site_fract_z
_atom_site_U_iso_or_equiv
_atom_site_adp_type
_atom_site_occupancy
_atom_site_symmetry_multiplicity
_atom_site_calc_flag
_atom_site_refinement_flags
Ir1 Ir 0.008737(16) 0.88791(2) 0.87261(3) 0.04099(10) Uani 1 1 d .
Br1 Br 0.13796(8) 0.65627(9) 0.75367(4) 0.0862(4) Uani 1 1 d .
Br2 Br -0.08354(10) 0.63918(9) 0.99166(4) 0.0960(5) Uani 1 1 d .
Cl1 Cl 0.0000 1.0000 0.82217(11) 0.0512(11) Uani 1 2 d S
Cl2 Cl 0.0000 1.0000 0.92467(11) 0.0438(10) Uani 1 2 d S
N1 N -0.1142(4) 0.8711(5) 0.8710(3) 0.0456(18) Uani 1 1 d .
N2 N 0.1332(4) 0.8904(5) 0.8745(3) 0.0497(19) Uani 1 1 d .
C1 C 0.0036(6) 0.8058(7) 0.8281(3) 0.050(3) Uani 1 1 d .
C2 C 0.0660(6) 0.7691(6) 0.8083(3) 0.051(3) Uani 1 1 d .
H2 H 0.1186 0.7827 0.8147 0.061 Uiso 1 1 calc R
C3 C 0.0506(7) 0.7116(6) 0.7784(3) 0.062(3) Uani 1 1 d .
C4 C -0.0281(8) 0.6896(7) 0.7674(3) 0.068(3) Uani 1 1 d .
H4 H -0.0373 0.6514 0.7472 0.081 Uiso 1 1 calc R
C5 C -0.0901(7) 0.7253(7) 0.7871(4) 0.067(3) Uani 1 1 d .
H5 H -0.1422 0.7121 0.7795 0.081 Uiso 1 1 calc R
C6 C -0.0785(6) 0.7811(6) 0.8183(3) 0.046(2) Uani 1 1 d .
C7 C -0.1400(6) 0.8187(6) 0.8422(3) 0.051(3) Uani 1 1 d .
C8 C -0.2213(6) 0.8037(7) 0.8379(4) 0.062(3) Uani 1 1 d .
H8 H -0.2397 0.7699 0.8172 0.075 Uiso 1 1 calc R
C9 C -0.2746(6) 0.8396(8) 0.8645(5) 0.076(4) Uani 1 1 d .
H9 H -0.3292 0.8293 0.8621 0.092 Uiso 1 1 calc R
C10 C -0.2486(7) 0.8888(8) 0.8938(4) 0.070(4) Uani 1 1 d .
H10 H -0.2843 0.9124 0.9121 0.085 Uiso 1 1 calc R
C11 C -0.1666(6) 0.9040(6) 0.8964(3) 0.049(2) Uani 1 1 d .
H11 H -0.1480 0.9385 0.9167 0.059 Uiso 1 1 calc R
C12 C 0.0273(7) 0.8056(6) 0.9157(3) 0.049(2) Uani 1 1 d .
C13 C -0.0294(7) 0.7551(7) 0.9354(3) 0.056(3) Uani 1 1 d .
H13 H -0.0829 0.7573 0.9275 0.067 Uiso 1 1 calc R
C14 C -0.0068(7) 0.7031(9) 0.9657(4) 0.074(4) Uani 1 1 d .
C15 C 0.0776(8) 0.6981(8) 0.9780(4) 0.078(4) Uani 1 1 d .
H15 H 0.0938 0.6626 0.9984 0.094 Uiso 1 1 calc R
C16 C 0.1306(7) 0.7454(8) 0.9593(4) 0.071(4) Uani 1 1 d .
H16 H 0.1840 0.7425 0.9675 0.086 Uiso 1 1 calc R
C17 C 0.1100(6) 0.7998(8) 0.9277(3) 0.059(3) Uani 1 1 d .
C18 C 0.1659(6) 0.8479(7) 0.9047(3) 0.062(3) Uani 1 1 d .
C19 C 0.2498(8) 0.8429(10) 0.9108(6) 0.099(5) Uani 1 1 d .
H19 H 0.2726 0.8127 0.9318 0.119 Uiso 1 1 calc R
C20 C 0.2965(7) 0.8880(9) 0.8822(6) 0.101(6) Uani 1 1 d .
H20 H 0.3518 0.8910 0.8856 0.121 Uiso 1 1 calc R
C21 C 0.2611(8) 0.9266(8) 0.8502(5) 0.078(4) Uani 1 1 d .
H21 H 0.2925 0.9506 0.8301 0.094 Uiso 1 1 calc R
C22 C 0.1792(7) 0.9300(7) 0.8477(3) 0.063(3) Uani 1 1 d .
H22 H 0.1552 0.9603 0.8271 0.075 Uiso 1 1 calc R
C23 C 0.014(4) 0.520(2) 0.9067(8) 0.2047(10) Uani 0.50 1 d PDU
H23A H 0.0659 0.4932 0.9056 0.246 Uiso 0.50 1 calc PR
H23B H 0.0085 0.5342 0.9354 0.246 Uiso 0.50 1 calc PR
Cl3 Cl 0.0232(10) 0.5806(9) 0.8609(6) 0.2046(11) Uani 0.50 1 d PDU
Cl4 Cl -0.0308(12) 0.4288(9) 0.8966(6) 0.2061(11) Uani 0.50 1 d PDU

loop_
_atom_site_aniso_label
_atom_site_aniso_U_11
_atom_site_aniso_U_22
_atom_site_aniso_U_33
_atom_site_aniso_U_23
_atom_site_aniso_U_13
_atom_site_aniso_U_12
Ir1 0.03702(16) 0.04946(18) 0.03650(17) -0.0011(2) -0.0009(3) -0.00268(15)
Br1 0.0853(8) 0.1055(10) 0.0679(8) -0.0326(7) -0.0017(7) 0.0232(8)
Br2 0.1044(10) 0.1021(10) 0.0815(9) 0.0491(8) 0.0159(8) 0.0179(9)
Cl1 0.062(3) 0.058(3) 0.034(2) 0.000 0.000 -0.0168(15)
Cl2 0.048(2) 0.048(2) 0.036(2) 0.000 0.000 -0.0004(13)
N1 0.038(3) 0.054(5) 0.045(4) 0.015(4) -0.006(4) 0.005(3)
N2 0.040(3) 0.060(5) 0.049(4) -0.014(4) 0.011(5) 0.001(3)
C1 0.063(7) 0.050(6) 0.036(5) 0.006(5) -0.002(4) -0.006(4)
C2 0.054(6) 0.059(6) 0.040(5) -0.004(5) -0.005(4) 0.004(5)
C3 0.066(7) 0.060(7) 0.059(7) -0.015(5) -0.007(6) 0.020(6)
C4 0.072(7) 0.068(7) 0.063(7) -0.029(6) -0.025(6) 0.005(6)
C5 0.065(7) 0.064(7) 0.073(8) 0.001(6) -0.028(6) -0.011(6)
C6 0.044(5) 0.044(5) 0.049(6) 0.004(4) -0.003(4) 0.000(4)
C7 0.048(5) 0.057(6) 0.048(6) 0.008(5) -0.015(4) -0.005(5)
C8 0.044(5) 0.059(6) 0.084(8) 0.014(6) -0.015(5) 0.002(5)
C9 0.044(5) 0.084(9) 0.101(11) 0.016(8) -0.018(7) -0.008(6)
C10 0.061(7) 0.063(7) 0.087(9) 0.015(7) 0.011(6) 0.004(6)
C11 0.040(5) 0.057(6) 0.050(6) 0.010(5) 0.003(4) 0.004(4)
C12 0.052(6) 0.051(6) 0.043(6) 0.001(5) 0.003(5) 0.015(5)
C13 0.066(6) 0.060(6) 0.043(5) 0.003(5) -0.007(5) 0.011(6)
C14 0.089(10) 0.085(9) 0.048(7) 0.028(6) 0.014(6) 0.028(6)
C15 0.078(8) 0.099(9) 0.058(7) 0.023(7) 0.000(6) 0.048(7)
C16 0.053(6) 0.102(10) 0.059(7) 0.011(7) -0.009(5) 0.021(7)
C17 0.050(6) 0.077(7) 0.051(6) -0.023(5) 0.000(5) 0.016(5)
C18 0.033(5) 0.090(8) 0.062(7) -0.028(6) -0.011(5) 0.015(5)
C19 0.055(7) 0.109(11) 0.134(14) -0.051(10) -0.029(8) 0.020(8)
C20 0.037(5) 0.095(10) 0.169(16) -0.059(10) -0.004(9) -0.014(6)
C21 0.057(7) 0.068(8) 0.110(10) -0.023(7) 0.029(7) -0.020(6)
C22 0.059(7) 0.073(7) 0.056(7) -0.019(5) 0.011(5) -0.016(6)
C23 0.2047(14) 0.2048(12) 0.2046(13) 0.0002(8) 0.0001(9) 0.0004(9)
Cl3 0.2041(14) 0.2049(12) 0.2046(13) 0.0002(9) 0.0000(9) 0.0000(9)
Cl4 0.2060(14) 0.2059(12) 0.2064(15) 0.0007(9) 0.0001(9) -0.0007(9)

loop_
_atom_type_symbol
_atom_type_description
_atom_type_scat_dispersion_real
_atom_type_scat_dispersion_imag
_atom_type_scat_source
C C 0.0033 0.0016 'International Tables Vol C Tables 4.2.6.8 and 6.1.1.4'
H H 0.0000 0.0000 'International Tables Vol C Tables 4.2.6.8 and 6.1.1.4'
N N 0.0061 0.0033 'International Tables Vol C Tables 4.2.6.8 and 6.1.1.4'
Cl Cl 0.1484 0.1585 'International Tables Vol C Tables 4.2.6.8 and 6.1.1.4'
Br Br -0.2901 2.4595 'International Tables Vol C Tables 4.2.6.8 and 6.1.1.4'
Ir Ir -1.4442 7.9887 'International Tables Vol C Tables 4.2.6.8 and 6.1.1.4'

loop_
_geom_angle_atom_site_label_1
_geom_angle_atom_site_label_2
_geom_angle_atom_site_label_3
_geom_angle
_geom_angle_site_symmetry_1
_geom_angle_site_symmetry_3
C12 Ir1 C1 92.7(4) . .
C12 Ir1 N1 94.5(4) . .
C1 Ir1 N1 81.2(4) . .
C12 Ir1 N2 80.6(4) . .
C1 Ir1 N2 94.5(4) . .
N1 Ir1 N2 173.4(3) . .
C12 Ir1 Cl1 172.9(3) . .
C1 Ir1 Cl1 91.8(3) . .
N1 Ir1 Cl1 91.5(2) . .
N2 Ir1 Cl1 93.6(3) . .
C12 Ir1 Cl2 92.5(3) . .
C1 Ir1 Cl2 172.8(3) . .
N1 Ir1 Cl2 93.5(3) . .
N2 Ir1 Cl2 91.3(3) . .
Cl1 Ir1 Cl2 83.44(6) . .
Ir1 Cl1 Ir1 97.46(13) 10_464 .
Ir1 Cl2 Ir1 95.66(13) . 10_464
C11 N1 C7 119.5(8) . .
C11 N1 Ir1 125.6(7) . .
C7 N1 Ir1 114.8(6) . .
C18 N2 C22 120.8(9) . .
C18 N2 Ir1 114.9(7) . .
C22 N2 Ir1 124.3(8) . .
C2 C1 C6 118.8(10) . .
C2 C1 Ir1 128.1(8) . .
C6 C1 Ir1 113.0(7) . .
C1 C2 C3 119.9(10) . .
C1 C2 H2 120.1 . .
C3 C2 H2 120.1 . .
C2 C3 C4 122.0(10) . .
C2 C3 Br1 119.3(8) . .
C4 C3 Br1 118.6(8) . .
C5 C4 C3 118.4(10) . .
C5 C4 H4 120.8 . .
C3 C4 H4 120.8 . .
C4 C5 C6 122.3(10) . .
C4 C5 H5 118.8 . .
C6 C5 H5 118.8 . .
C5 C6 C7 126.3(9) . .
C5 C6 C1 118.5(9) . .
C7 C6 C1 115.2(9) . .
N1 C7 C8 119.9(10) . .
N1 C7 C6 115.7(8) . .
C8 C7 C6 124.4(10) . .
C9 C8 C7 119.1(11) . .
C9 C8 H8 120.4 . .
C7 C8 H8 120.4 . .
C10 C9 C8 120.6(11) . .
C10 C9 H9 119.7 . .
C8 C9 H9 119.7 . .
C9 C10 C11 118.4(12) . .
C9 C10 H10 120.8 . .
C11 C10 H10 120.8 . .
N1 C11 C10 122.3(11) . .
N1 C11 H11 118.9 . .
C10 C11 H11 118.9 . .
C13 C12 C17 118.4(10) . .
C13 C12 Ir1 128.8(8) . .
C17 C12 Ir1 112.8(8) . .
C14 C13 C12 121.3(11) . .
C14 C13 H13 119.3 . .
C12 C13 H13 119.3 . .
C13 C14 C15 119.9(12) . .
C13 C14 Br2 120.0(9) . .
C15 C14 Br2 120.0(9) . .
C16 C15 C14 118.5(11) . .
C16 C15 H15 120.7 . .
C14 C15 H15 120.7 . .
C15 C16 C17 123.5(11) . .
C15 C16 H16 118.3 . .
C17 C16 H16 118.3 . .
C16 C17 C12 118.3(11) . .
C16 C17 C18 125.4(10) . .
C12 C17 C18 116.2(10) . .
N2 C18 C19 122.8(13) . .
N2 C18 C17 114.7(8) . .
C19 C18 C17 122.2(13) . .
C18 C19 C20 114.5(15) . .
C18 C19 H19 122.7 . .
C20 C19 H19 122.7 . .
C21 C20 C19 120.9(11) . .
C21 C20 H20 119.5 . .
C19 C20 H20 119.5 . .
C20 C21 C22 119.8(12) . .
C20 C21 H21 120.1 . .
C22 C21 H21 120.1 . .
N2 C22 C21 120.9(12) . .
N2 C22 H22 119.6 . .
C21 C22 H22 119.6 . .
C23 C23 Cl4 153(8) 10_454 10_454
C23 C23 Cl4 14(4) 10_454 .
Cl4 C23 Cl4 148(3) 10_454 .
C23 C23 Cl3 120(3) 10_454 .
Cl4 C23 Cl3 36.2(14) 10_454 .
Cl4 C23 Cl3 111.7(13) . .
C23 C23 H23A 98.2 10_454 .
Cl4 C23 H23A 98.2 10_454 .
Cl4 C23 H23A 88.5 . .
Cl3 C23 H23A 98.8 . .
C23 C23 H23B 98.2 10_454 .
Cl4 C23 H23B 98.2 10_454 .
Cl4 C23 H23B 110.9 . .
Cl3 C23 H23B 131.9 . .
H23A C23 H23B 103.7 . .
Cl4 Cl3 C23 28.5(14) 10_454 .
C23 Cl4 Cl3 115(2) 10_454 10_454
C23 Cl4 C23 12(4) 10_454 .
Cl3 Cl4 C23 105.0(18) 10_454 .

loop_
_geom_bond_atom_site_label_1
_geom_bond_atom_site_label_2
_geom_bond_distance
_geom_bond_site_symmetry_2
Ir1 C12 1.989(10) .
Ir1 C1 1.998(12) .
Ir1 N1 2.070(6) .
Ir1 N2 2.077(6) .
Ir1 Cl1 2.494(3) .
Ir1 Cl2 2.530(3) .
Br1 C3 1.903(11) .
Br2 C14 1.868(13) .
Cl1 Ir1 2.494(3) 10_464
Cl2 Ir1 2.530(3) 10_464
N1 C11 1.323(13) .
N1 C7 1.352(13) .
N2 C18 1.329(15) .
N2 C22 1.337(14) .
C1 C2 1.369(14) .
C1 C6 1.466(13) .
C2 C3 1.392(14) .
C2 H2 0.9300 .
C3 C4 1.410(16) .
C4 C5 1.354(17) .
C4 H4 0.9300 .
C5 C6 1.392(15) .
C5 H5 0.9300 .
C6 C7 1.433(14) .
C7 C8 1.387(13) .
C8 C9 1.380(16) .
C8 H8 0.9300 .
C9 C10 1.331(18) .
C9 H9 0.9300 .
C10 C11 1.393(15) .
C10 H10 0.9300 .
C11 H11 0.9300 .
C12 C13 1.420(16) .
C12 C17 1.437(15) .
C13 C14 1.367(16) .
C13 H13 0.9300 .
C14 C15 1.466(16) .
C15 C16 1.333(18) .
C15 H15 0.9300 .
C16 C17 1.417(17) .
C16 H16 0.9300 .
C17 C18 1.440(17) .
C18 C19 1.416(15) .
C19 C20 1.43(2) .
C19 H19 0.9300 .
C20 C21 1.36(2) .
C20 H20 0.9300 .
C21 C22 1.370(17) .
C21 H21 0.9300 .
C22 H22 0.9300 .
C23 C23 0.82(5) 10_454
C23 Cl4 0.96(3) 10_454
C23 Cl4 1.727(19) .
C23 Cl3 1.812(19) .
C23 H23A 0.9700 .
C23 H23B 0.9700 .
Cl3 Cl4 1.18(2) 10_454
Cl4 C23 0.96(3) 10_454
Cl4 Cl3 1.18(2) 10_454

loop_
_geom_torsion_atom_site_label_1
_geom_torsion_atom_site_label_2
_geom_torsion_atom_site_label_3
_geom_torsion_atom_site_label_4
_geom_torsion
_geom_torsion_site_symmetry_1
_geom_torsion_site_symmetry_4
C12 Ir1 Cl1 Ir1 -56(2) . 10_464
C1 Ir1 Cl1 Ir1 174.5(3) . 10_464
N1 Ir1 Cl1 Ir1 93.3(3) . 10_464
N2 Ir1 Cl1 Ir1 -90.9(3) . 10_464
Cl2 Ir1 Cl1 Ir1 0.0 . 10_464
C12 Ir1 Cl2 Ir1 174.2(3) . 10_464
C1 Ir1 Cl2 Ir1 -50(2) . 10_464
N1 Ir1 Cl2 Ir1 -91.1(2) . 10_464
N2 Ir1 Cl2 Ir1 93.5(3) . 10_464
Cl1 Ir1 Cl2 Ir1 0.0 . 10_464
C12 Ir1 N1 C11 82.9(8) . .
C1 Ir1 N1 C11 175.0(9) . .
N2 Ir1 N1 C11 125(4) . .
Cl1 Ir1 N1 C11 -93.4(8) . .
Cl2 Ir1 N1 C11 -9.9(8) . .
C12 Ir1 N1 C7 -93.9(7) . .
C1 Ir1 N1 C7 -1.8(7) . .
N2 Ir1 N1 C7 -51(4) . .
Cl1 Ir1 N1 C7 89.8(7) . .
Cl2 Ir1 N1 C7 173.3(7) . .
C12 Ir1 N2 C18 -7.9(8) . .
C1 Ir1 N2 C18 -99.9(8) . .
N1 Ir1 N2 C18 -51(4) . .
Cl1 Ir1 N2 C18 167.9(7) . .
Cl2 Ir1 N2 C18 84.4(8) . .
C12 Ir1 N2 C22 171.1(9) . .
C1 Ir1 N2 C22 79.1(9) . .
N1 Ir1 N2 C22 128(4) . .
Cl1 Ir1 N2 C22 -13.1(8) . .
Cl2 Ir1 N2 C22 -96.6(8) . .
C12 Ir1 C1 C2 -81.2(10) . .
N1 Ir1 C1 C2 -175.3(11) . .
N2 Ir1 C1 C2 -0.4(11) . .
Cl1 Ir1 C1 C2 93.4(10) . .
Cl2 Ir1 C1 C2 142.5(19) . .
C12 Ir1 C1 C6 95.5(8) . .
N1 Ir1 C1 C6 1.3(7) . .
N2 Ir1 C1 C6 176.3(8) . .
Cl1 Ir1 C1 C6 -89.9(7) . .
Cl2 Ir1 C1 C6 -41(3) . .
C6 C1 C2 C3 2.1(16) . .
Ir1 C1 C2 C3 178.6(8) . .
C1 C2 C3 C4 0.5(17) . .
C1 C2 C3 Br1 -175.9(8) . .
C2 C3 C4 C5 -0.8(18) . .
Br1 C3 C4 C5 175.7(9) . .
C3 C4 C5 C6 -1.7(18) . .
C4 C5 C6 C7 -176.5(11) . .
C4 C5 C6 C1 4.3(16) . .
C2 C1 C6 C5 -4.4(15) . .
Ir1 C1 C6 C5 178.6(8) . .
C2 C1 C6 C7 176.3(9) . .
Ir1 C1 C6 C7 -0.7(11) . .
C11 N1 C7 C8 4.1(14) . .
Ir1 N1 C7 C8 -178.9(8) . .
C11 N1 C7 C6 -175.1(9) . .
Ir1 N1 C7 C6 1.9(11) . .
C5 C6 C7 N1 180.0(10) . .
C1 C6 C7 N1 -0.8(13) . .
C5 C6 C7 C8 0.9(16) . .
C1 C6 C7 C8 -179.9(10) . .
N1 C7 C8 C9 -3.4(16) . .
C6 C7 C8 C9 175.7(10) . .
C7 C8 C9 C10 0.8(18) . .
C8 C9 C10 C11 1.0(19) . .
C7 N1 C11 C10 -2.3(15) . .
Ir1 N1 C11 C10 -178.9(8) . .
C9 C10 C11 N1 -0.3(18) . .
C1 Ir1 C12 C13 -80.0(10) . .
N1 Ir1 C12 C13 1.4(10) . .
N2 Ir1 C12 C13 -174.1(10) . .
Cl1 Ir1 C12 C13 150.2(19) . .
Cl2 Ir1 C12 C13 95.1(9) . .
C1 Ir1 C12 C17 100.9(8) . .
N1 Ir1 C12 C17 -177.7(8) . .
N2 Ir1 C12 C17 6.8(7) . .
Cl1 Ir1 C12 C17 -29(3) . .
Cl2 Ir1 C12 C17 -84.1(7) . .
C17 C12 C13 C14 1.4(16) . .
Ir1 C12 C13 C14 -177.7(10) . .
C12 C13 C14 C15 -0.9(19) . .
C12 C13 C14 Br2 178.7(9) . .
C13 C14 C15 C16 1(2) . .
Br2 C14 C15 C16 -179.0(11) . .
C14 C15 C16 C17 -1(2) . .
C15 C16 C17 C12 1.3(19) . .
C15 C16 C17 C18 -175.4(12) . .
C13 C12 C17 C16 -1.6(15) . .
Ir1 C12 C17 C16 177.7(9) . .
C13 C12 C17 C18 175.5(9) . .
Ir1 C12 C17 C18 -5.3(12) . .
C22 N2 C18 C19 1.2(17) . .
Ir1 N2 C18 C19 -179.8(10) . .
C22 N2 C18 C17 -171.9(9) . .
Ir1 N2 C18 C17 7.1(12) . .
C16 C17 C18 N2 175.5(11) . .
C12 C17 C18 N2 -1.3(14) . .
C16 C17 C18 C19 2.3(18) . .
C12 C17 C18 C19 -174.5(11) . .
N2 C18 C19 C20 0.6(18) . .
C17 C18 C19 C20 173.2(12) . .
C18 C19 C20 C21 -5(2) . .
C19 C20 C21 C22 7(2) . .
C18 N2 C22 C21 1.1(16) . .
Ir1 N2 C22 C21 -177.8(8) . .
C20 C21 C22 N2 -5.4(18) . .
C23 C23 Cl3 Cl4 163(16) 10_454 10_454
Cl4 C23 Cl3 Cl4 176(8) . 10_454
Cl4 C23 Cl4 C23 -125(35) 10_454 10_454
Cl3 C23 Cl4 C23 -129(26) . 10_454
C23 C23 Cl4 Cl3 149(23) 10_454 10_454
Cl4 C23 Cl4 Cl3 24(11) 10_454 10_454
Cl3 C23 Cl4 Cl3 20(4) . 10_454
